data_4030198
loop_
_publ_author_name
'Ijjaali, M.'
'Malaman, M.'
'Gleitzer, C.'
'Pichavant, M.'

_publ_section_title
;
 Fe4(PO4)3(OH)3. A ferric hydroxyphosphate with an ordered iron-deficient
 beta-Fe2(PO4)0 structure
;
_journal_name_full 'European Journal of Solid State and Inorganic Chemistry'
_journal_page_first 73
_journal_page_last 89
_journal_volume 26
_journal_year 1989
_chemical_formula_sum 'Fe4 H3 O15 P3'
_chemical_formula_weight 559.32
_space_group_IT_number 15
_symmetry_cell_setting monoclinic
_symmetry_Int_Tables_number 15
_symmetry_space_group_name_Hall '-C 2yc'
_symmetry_space_group_name_H-M 'C 1 2/c 1'
_cell_angle_alpha 90
_cell_angle_beta 102.36(10)
_cell_angle_gamma 90
_cell_formula_units_Z 4
_cell_length_a 19.631(6)
_cell_length_b 7.394(1)
_cell_length_c 7.448(2)
_cell_volume 1056.0(6)
_diffrn_ambient_temperature 293
_diffrn_radiation_probe x-ray
_diffrn_radiation_type AgK\a
_diffrn_radiation_wavelength 0.56
_exptl_absorpt_coefficient_mu 2.42
_exptl_crystal_density_diffrn 3.71
_exptl_crystal_F_000 1019
_refine_ls_number_parameters 45
_refine_ls_number_reflns 461
_refine_ls_R_factor_gt 0.031
_refine_ls_wR_factor_gt 0.032
_cod_data_source_file EJSSIC-1989-26-73-89.cif
_cod_data_source_block Fe4(PO4)3(OH)3
_cod_original_sg_symbol_H-M 'C 2/c'
_cod_original_formula_sum 'H3 Fe4 O15 P3'
_cod_database_code 4030198

loop_
_symmetry_equiv_pos_site_id
_symmetry_equiv_pos_as_xyz
1 x,y,z
2 -x,y,1/2-z
3 -x,-y,-z
4 x,-y,1/2+z
5 1/2+x,1/2+y,z
6 1/2-x,1/2+y,1/2-z
7 1/2-x,1/2-y,-z
8 1/2+x,1/2-y,1/2+z

loop_
_atom_site_label
_atom_site_type_symbol
_atom_site_thermal_displace_type
_atom_site_fract_x
_atom_site_fract_y
_atom_site_fract_z
_atom_site_occupancy
_atom_site_U_iso_or_equiv
Fe1 Fe Uiso 0.07570(10) 0.7236(2) 0.1561(2) 1.000 0.0052(3)
Fe2 Fe Uiso 0.33040(10) 0.5126(2) 0.1472(2) 1.000 0.0061(3)
P1 P Uiso 0.16880(10) 0.6347(3) 0.5857(4) 1.000 0.0052(5)
P2 P Uiso 0.00000 0.8835(5) 0.75000 1.000 0.0048(6)
O1 O Uiso 0.50000 0.1225(13) 0.25000 1.000 0.009(2)
O2 O Uiso 0.3365(3) 0.3715(9) 0.4013(9) 1.000 0.0065(13)
O3 O Uiso 0.0198(4) 0.2346(9) 0.4202(10) 1.000 0.0124(18)
O4 O Uiso 0.1125(4) 0.5013(9) 0.1060(10) 1.000 0.0115(15)
O5 O Uiso 0.3142(4) 0.7422(9) 0.2455(11) 1.000 0.0153(19)
O6 O Uiso 0.1426(4) 0.7569(9) 0.4143(10) 1.000 0.0075(15)
O7 O Uiso 0.4367(3) 0.4936(9) 0.2595(9) 1.000 0.0077(14)
O8 O Uiso 0.2339(4) 0.4660(9) 0.0649(10) 1.000 0.0129(15)

loop_
_atom_type_symbol
_atom_type_description
_atom_type_scat_dispersion_real
_atom_type_scat_dispersion_imag
_atom_type_scat_source
Fe Fe 0.2577 0.4416 'S.Brennan & P.L.Cowan (1992).Rev.Sci.Instr.,63,650'
O O 0.0040 0.0028 'S.Brennan & P.L.Cowan (1992).Rev.Sci.Instr.,63,650'
P P 0.0534 0.0461 'S.Brennan & P.L.Cowan (1992).Rev.Sci.Instr.,63,650'

loop_
_geom_angle_atom_site_label_1
_geom_angle_atom_site_label_2
_geom_angle_atom_site_label_3
_geom_angle
_geom_angle_site_symmetry_1
_geom_angle_site_symmetry_3
_geom_angle_publ_flag
O4 Fe1 O6 95.4(3) . . yes
O3 Fe1 O4 97.5(3) 4_564 . yes
O1 Fe1 O4 95.3(4) 5_455 . yes
Fe2 Fe1 O4 120.2(3) 6_555 . yes
O2 Fe1 O4 92.7(3) 6_555 . yes
O4 Fe1 O7 164.2(3) . 6_555 yes
O3 Fe1 O6 163.6(3) 4_564 . yes
O1 Fe1 O6 95.3(2) 5_455 . yes
Fe2 Fe1 O6 43.0(2) 6_555 . yes
O2 Fe1 O6 75.7(3) 6_555 . yes
O6 Fe1 O7 73.0(3) . 6_555 yes
O1 Fe1 O3 93.5(3) 5_455 4_564 yes
Fe2 Fe1 O3 120.9(2) 6_555 4_564 yes
O2 Fe1 O3 93.6(3) 6_555 4_564 yes
O3 Fe1 O7 92.4(3) 4_564 6_555 yes
Fe2 Fe1 O1 122.8(2) 6_555 5_455 yes
O1 Fe1 O2 168.5(3) 5_455 6_555 yes
O1 Fe1 O7 96.4(3) 5_455 6_555 yes
Fe2 Fe1 O2 45.7(2) 6_555 6_555 yes
Fe2 Fe1 O7 44.0(2) 6_555 6_555 yes
O2 Fe1 O7 74.3(3) 6_555 6_555 yes
O2 Fe2 O5 94.4(3) . . yes
O2 Fe2 O7 75.5(3) . . yes
O2 Fe2 O8 93.5(3) . . yes
O2 Fe2 O2 172.2(3) . 4_564 yes
Fe1 Fe2 O2 46.2(2) 6_545 . yes
O2 Fe2 O6 77.2(3) . 6_545 yes
O5 Fe2 O7 98.1(3) . . yes
O5 Fe2 O8 92.8(3) . . yes
O2 Fe2 O5 91.0(3) 4_564 . yes
Fe1 Fe2 O5 125.8(3) 6_545 . yes
O5 Fe2 O6 170.2(3) . 6_545 yes
O7 Fe2 O8 165.0(3) . . yes
O2 Fe2 O7 98.2(3) 4_564 . yes
Fe1 Fe2 O7 45.2(2) 6_545 . yes
O6 Fe2 O7 75.0(3) 6_545 . yes
O2 Fe2 O8 91.9(3) 4_564 . yes
Fe1 Fe2 O8 119.8(2) 6_545 . yes
O6 Fe2 O8 92.8(3) 6_545 . yes
Fe1 Fe2 O2 126.1(2) 6_545 4_564 yes
O2 Fe2 O6 96.8(3) 4_564 6_545 yes
Fe1 Fe2 O6 44.5(2) 6_545 6_545 yes
O4 P1 O6 110.1(4) 4_565 . yes
O6 P1 O8 109.8(4) . 4_565 yes
O5 P1 O6 107.7(4) 7_566 . yes
O4 P1 O8 109.3(4) 4_565 4_565 yes
O4 P1 O5 110.2(4) 4_565 7_566 yes
O5 P1 O8 109.6(4) 7_566 4_565 yes
O3 P2 O3 109.9(4) 3_566 4_565 yes
O3 P2 O7 111.3(4) 3_566 7_566 yes
O3 P2 O7 108.1(4) 3_566 8_465 yes
O3 P2 O7 108.1(4) 4_565 7_566 yes
O3 P2 O7 111.3(4) 4_565 8_465 yes
O7 P2 O7 108.4(4) 7_566 8_465 yes
Fe1 O1 Fe1 134.3(5) 5_545 6_545 yes
Fe2 O2 Fe2 125.7(3) . 4_565 yes
Fe1 O2 Fe2 88.2(3) 6_545 . yes
Fe1 O2 Fe2 126.2(3) 6_545 4_565 yes
Fe1 O3 P2 149.8(5) 4_565 3_566 yes
Fe1 O4 P1 157.0(5) . 4_564 yes
Fe2 O5 P1 145.3(5) . 7_566 yes
Fe1 O6 P1 135.6(4) . . yes
Fe1 O6 Fe2 92.6(3) . 6_555 yes
Fe2 O6 P1 131.6(5) 6_555 . yes
Fe1 O7 Fe2 90.8(3) 6_545 . yes
Fe2 O7 P2 133.3(4) . 7_566 yes
Fe1 O7 P2 135.0(4) 6_545 7_566 yes
Fe2 O8 P1 149.7(5) . 4_564 yes

loop_
_geom_bond_atom_site_label_1
_geom_bond_atom_site_label_2
_geom_bond_distance
_geom_bond_site_symmetry_2
_geom_bond_publ_flag
Fe1 O4 1.865(7) . yes
Fe1 O6 2.098(8) . yes
Fe1 O3 1.887(8) 4_564 yes
Fe1 O1 1.924(4) 5_455 yes
Fe1 Fe2 2.992(2) 6_555 yes
Fe1 O2 2.160(7) 6_555 yes
Fe1 O7 2.123(7) 6_555 yes
Fe2 O2 2.142(7) . yes
Fe2 O5 1.902(7) . yes
Fe2 O7 2.080(6) . yes
Fe2 O8 1.894(8) . yes
Fe2 O2 2.049(7) 4_564 yes
Fe2 O6 2.042(7) 6_545 yes
P1 O6 1.559(8) . yes
P1 O4 1.526(8) 4_565 yes
P1 O8 1.515(8) 4_565 yes
P1 O5 1.530(8) 7_566 yes
P2 O3 1.520(7) 3_566 yes
P2 O3 1.520(7) 4_565 yes
P2 O7 1.553(7) 7_566 yes
P2 O7 1.553(7) 8_465 yes

loop_
_geom_torsion_atom_site_label_1
_geom_torsion_atom_site_label_2
_geom_torsion_atom_site_label_3
_geom_torsion_atom_site_label_4
_geom_torsion
_geom_torsion_site_symmetry_1
_geom_torsion_site_symmetry_3
_geom_torsion_site_symmetry_4
_geom_torsion_publ_flag
O6 Fe1 O4 P1 -51.4(13) . . 4_564 no
O3 Fe1 O4 P1 118.4(13) 4_564 . 4_564 no
Fe2 Fe1 O4 P1 -14.1(14) 6_555 . 4_564 no
O2 Fe1 O4 P1 24.5(13) 6_555 . 4_564 no
O4 Fe1 O6 P1 -45.5(7) . . . no
O4 Fe1 O6 Fe2 129.8(3) . . 6_555 no
O1 Fe1 O6 P1 50.4(7) 5_455 . . no
Fe2 Fe1 O6 P1 -175.3(9) 6_555 . . no
O2 Fe1 O6 P1 -136.9(7) 6_555 . . no
O2 Fe1 O6 Fe2 38.4(3) 6_555 . 6_555 no
O7 Fe1 O6 P1 145.4(7) 6_555 . . no
O7 Fe1 O6 Fe2 -39.3(3) 6_555 . 6_555 no
O4 Fe1 Fe2 O6 -62.2(4) . 6_555 . no
O4 Fe1 Fe2 O2 60.5(4) . 6_555 6_555 no
O4 Fe1 Fe2 O5 116.4(4) . 6_555 6_555 no
O4 Fe1 Fe2 O7 178.3(4) . 6_555 6_555 no
O4 Fe1 Fe2 O8 -2.5(4) . 6_555 6_555 no
O4 Fe1 Fe2 O2 -120.1(4) . 6_555 7_566 no
O6 Fe1 Fe2 O2 122.7(4) . 6_555 6_555 no
O6 Fe1 Fe2 O5 178.6(5) . 6_555 6_555 no
O6 Fe1 Fe2 O7 -119.5(4) . 6_555 6_555 no
O6 Fe1 Fe2 O8 59.7(4) . 6_555 6_555 no
O6 Fe1 Fe2 O2 -57.9(4) . 6_555 7_566 no
O3 Fe1 Fe2 O6 176.1(4) 4_564 6_555 . no
O2 Fe1 Fe2 O6 -122.7(4) 6_555 6_555 . no
O7 Fe1 Fe2 O6 119.5(4) 6_555 6_555 . no
O4 Fe1 O2 Fe2 -131.1(3) . 6_555 6_555 no
O6 Fe1 O2 Fe2 -36.3(3) . 6_555 6_555 no
O6 Fe1 O7 Fe2 38.4(3) . 6_555 6_555 no
O5 Fe2 O2 Fe2 -2.9(4) . . 4_565 no
O5 Fe2 O2 Fe1 -137.7(3) . . 6_545 no
O7 Fe2 O2 Fe2 94.4(4) . . 4_565 no
O7 Fe2 O2 Fe1 -40.4(3) . . 6_545 no
O8 Fe2 O2 Fe2 -96.0(4) . . 4_565 no
O8 Fe2 O2 Fe1 129.2(3) . . 6_545 no
Fe1 Fe2 O2 Fe2 134.8(5) 6_545 . 4_565 no
O6 Fe2 O2 Fe2 171.9(4) 6_545 . 4_565 no
O6 Fe2 O2 Fe1 37.2(3) 6_545 . 6_545 no
O2 Fe2 O5 P1 35.8(9) . . 7_566 no
O7 Fe2 O5 P1 -40.3(9) . . 7_566 no
O8 Fe2 O5 P1 129.4(9) . . 7_566 no
O2 Fe2 O5 P1 -138.7(9) 4_564 . 7_566 no
Fe1 Fe2 O5 P1 -1.1(11) 6_545 . 7_566 no
O2 Fe2 O7 Fe1 41.2(3) . . 6_545 no
O2 Fe2 O7 P2 -148.7(6) . . 7_566 no
O5 Fe2 O7 Fe1 133.7(3) . . 6_545 no
O5 Fe2 O7 P2 -56.3(6) . . 7_566 no
O2 Fe2 O7 Fe1 -134.1(3) 4_564 . 6_545 no
O6 Fe2 O7 Fe1 -39.1(3) 6_545 . 6_545 no
O2 Fe2 O8 P1 -11.9(10) . . 4_564 no
O5 Fe2 O8 P1 -106.5(9) . . 4_564 no
O2 Fe2 O8 P1 162.5(9) 4_564 . 4_564 no
Fe1 Fe2 O8 P1 28.2(10) 6_545 . 4_564 no
O6 Fe2 O8 P1 65.5(10) 6_545 . 4_564 no
O5 Fe2 O2 Fe2 -164.4(4) . 4_564 4_564 no
O7 Fe2 O2 Fe2 97.2(4) . 4_564 4_564 no
O8 Fe2 O2 Fe2 -71.6(4) . 4_564 4_564 no
O2 Fe2 O6 Fe1 -38.5(3) . 6_545 6_545 no
O2 Fe2 O6 P1 137.2(6) . 6_545 6_545 no
O7 Fe2 O6 Fe1 39.7(3) . 6_545 6_545 no
O7 Fe2 O6 P1 -144.7(7) . 6_545 6_545 no
O8 Fe2 O6 Fe1 -131.4(3) . 6_545 6_545 no
O8 Fe2 O6 P1 44.2(6) . 6_545 6_545 no
O4 P1 O6 Fe1 -32.0(8) 4_565 . . no
O4 P1 O6 Fe2 154.3(6) 4_565 . 6_555 no
O8 P1 O6 Fe1 88.5(7) 4_565 . . no
O8 P1 O6 Fe2 -85.3(7) 4_565 . 6_555 no
O5 P1 O6 Fe1 -152.2(6) 7_566 . . no
O5 P1 O6 Fe2 34.1(7) 7_566 . 6_555 no
O6 P1 O4 Fe1 140.8(12) . 4_565 4_565 no
O6 P1 O8 Fe2 116.3(9) . 4_565 4_565 no
O6 P1 O5 Fe2 21.4(10) . 7_566 7_566 no
